data_4031166
loop_
_publ_author_name
'Harkonen, A.U.'
'Ahlgren, M.'
'Pakkanen, T.A.'
'Pursiainen, J.'

_publ_section_title
;
 Reaction of ruthenium carbonyl chloride with iridium tetracarbonyl anion.
 Synthesis, crystal structure and characterisation of (Ru2 Ir2 H (C O)12
 Cl): a heterometallic tetranuclear butterfly cluster with chloride bridge
;
_journal_name_full 'Journal of Organometallic Chemistry'
_journal_page_first 225
_journal_page_last 231
_journal_volume 573
_journal_year 1999
_chemical_formula_sum 'C12 H Cl Ir2 O12 Ru2'
_chemical_name_systematic '((Ru (C O)3)2 Cl H (Ir (C O)3)2)'
_space_group_IT_number 33
_symmetry_space_group_name_Hall 'P 2c -2n'
_symmetry_space_group_name_H-M 'P n a 21'
_cell_angle_alpha 90
_cell_angle_beta 90
_cell_angle_gamma 90
_cell_formula_units_Z 4
_cell_length_a 16.4719
_cell_length_b 7.486
_cell_length_c 16.427
_cell_volume 2025.591
_citation_journal_id_ASTM JORCAI
_cod_data_source_file Harkonen_JORCAI_1999_185.cif
_cod_data_source_block C12H1Cl1Ir2O12Ru2
_cod_original_formula_sum 'C12 H1 Cl1 Ir2 O12 Ru2'
_cod_database_code 4031166

loop_
_symmetry_equiv_pos_as_xyz
x,y,z
-x,-y,z+1/2
-x+1/2,y+1/2,z+1/2
x+1/2,-y+1/2,z

loop_
_atom_site_label
_atom_site_type_symbol
_atom_site_fract_x
_atom_site_fract_y
_atom_site_fract_z
_atom_site_occupancy
_atom_site_U_iso_or_equiv
C5 C 0.4823 0.6538 0.2169 1 0.0
O10 O 0.3255 0.557 0.1133 1 0.0
O8 O 0.3438 0.012 0.5495 1 0.0
C9 C 0.532 0.1775 0.4543 1 0.0
C4 C 0.5288 0.6374 0.3811 1 0.0
Ir2 Ir 0.4691 0.4958 0.307 1 0.0
O3 O 0.2147 0.1051 0.3844 1 0.0
C1 C 0.2733 0.5805 0.4486 1 0.0
Cl1 Cl 0.4108 0.0253 0.323 1 0.0
C10 C 0.3418 0.4415 0.1581 1 0.0
C3 C 0.2494 0.2387 0.3762 1 0.0
O12 O 0.4821 0.1122 0.0971 1 0.0
Ru1 Ru 0.4269 0.2575 0.4282 1 0.0
Ir1 Ir 0.3036 0.45 0.3548 1 0.0
O7 O 0.4353 0.5471 0.5514 1 0.0
O1 O 0.2483 0.656 0.5036 1 0.0
C2 C 0.2305 0.5744 0.2834 1 0.0
C12 C 0.436 0.1624 0.1473 1 0.0
O5 O 0.4927 0.7462 0.1628 1 0.0
O9 O 0.5976 0.1385 0.4733 1 0.0
C11 C 0.2797 0.1104 0.1953 1 0.0
Ru2 Ru 0.3686 0.2582 0.2266 1 0.0
O6 O 0.5921 0.2187 0.258 1 0.0
O2 O 0.1809 0.6453 0.2483 1 0.0
O4 O 0.5726 0.7159 0.4227 1 0.0
C6 C 0.5422 0.325 0.2761 1 0.0
O11 O 0.224 0.0258 0.1778 1 0.0
C7 C 0.4318 0.4387 0.4992 1 0.0
C8 C 0.3734 0.103 0.5037 1 0.0
